data_4101107
_publ_section_title
;
Mimicking [2,2]Paracyclophane Topology : Molecular Clips for the
 Coordination-Driven Co-facial Assembly of pi-Conjugated Systems
;
_journal_name_full 'Journal of the American Chemical Society'
_journal_paper_doi 10.1021/ja058617+
_journal_year 2006
_chemical_formula_moiety 'C119 H94 Cl8 Cu4 F24 N8 P10'
_chemical_formula_sum 'C61 H49 Cl8 Cu2 F12 N4 P5'
_chemical_formula_weight 1631.57
_space_group_IT_number 2
_symmetry_cell_setting triclinic
_symmetry_space_group_name_Hall '-P 1'
_symmetry_space_group_name_H-M 'P -1'
_cell_angle_alpha 99.8772(13)
_cell_angle_beta 103.3609(12)
_cell_angle_gamma 93.6767(14)
_cell_formula_units_Z 2
_cell_length_a 11.8771(3)
_cell_length_b 16.2862(5)
_cell_length_c 18.4991(6)
_cell_measurement_temperature 120(2)
_cell_volume 3409.72(18)
_diffrn_ambient_temperature 120(2)
_exptl_crystal_density_diffrn 1.589
_cod_database_code 4101107

loop_
_symmetry_equiv_pos_as_xyz
'x, y, z'
'-x, -y, -z'

loop_
_atom_site_label
_atom_site_type_symbol
_atom_site_fract_x
_atom_site_fract_y
_atom_site_fract_z
_atom_site_U_iso_or_equiv
_atom_site_adp_type
_atom_site_occupancy
_atom_site_symmetry_multiplicity
_atom_site_calc_flag
_atom_site_refinement_flags
_atom_site_disorder_assembly
_atom_site_disorder_group
Cu1 Cu 0.68017(6) 0.21515(4) 0.32445(4) 0.0349(2) Uani 1 1 d . . .
Cu2 Cu 0.46380(6) 0.20008(4) 0.23518(4) 0.0346(2) Uani 1 1 d . . .
P1 P 0.62884(14) 0.12430(9) 0.20807(9) 0.0343(3) Uani 1 1 d . . .
P2 P 0.68071(13) 0.35261(10) 0.36384(9) 0.0330(3) Uani 1 1 d . . .
P3 P 0.43569(13) 0.33469(10) 0.27207(9) 0.0331(3) Uani 1 1 d . . .
N1 N 0.8469(5) 0.1847(3) 0.3294(3) 0.0446(13) Uani 1 1 d . . .
N2 N 0.3796(5) 0.1424(3) 0.1265(3) 0.0376(11) Uani 1 1 d . . .
C1 C 0.7758(5) 0.1435(4) 0.1972(4) 0.0408(14) Uani 1 1 d . . .
C2 C 0.7733(6) 0.1548(4) 0.1246(4) 0.0446(15) Uani 1 1 d . . .
C3 C 0.8712(7) 0.1790(5) 0.0912(5) 0.059(2) Uani 1 1 d . . .
H3A H 0.8909 0.1292 0.0619 0.071 Uiso 1 1 calc R . .
H3B H 0.9390 0.2020 0.1320 0.071 Uiso 1 1 calc R . .
C4 C 0.8414(8) 0.2446(5) 0.0395(5) 0.060(2) Uani 1 1 d . . .
H4A H 0.8731 0.2998 0.0691 0.071 Uiso 1 1 calc R . .
H4B H 0.8809 0.2336 -0.0010 0.071 Uiso 1 1 calc R . .
C5 C 0.7158(8) 0.2470(6) 0.0050(5) 0.067(2) Uani 1 1 d . . .
H5A H 0.7074 0.2611 -0.0447 0.080 Uiso 1 1 calc R . .
H5B H 0.6868 0.2910 0.0359 0.080 Uiso 1 1 calc R . .
C6 C 0.6426(7) 0.1648(5) -0.0027(4) 0.0506(17) Uani 1 1 d . . .
H6A H 0.5616 0.1695 -0.0254 0.061 Uiso 1 1 calc R . .
H6B H 0.6688 0.1204 -0.0350 0.061 Uiso 1 1 calc R . .
C7 C 0.6553(6) 0.1447(4) 0.0754(4) 0.0402(14) Uani 1 1 d . . .
C8 C 0.5694(6) 0.1253(4) 0.1091(3) 0.0373(13) Uani 1 1 d . . .
C9 C 0.4429(6) 0.1146(4) 0.0768(3) 0.0372(13) Uani 1 1 d . . .
C10 C 0.3880(7) 0.0750(4) 0.0024(4) 0.0464(16) Uani 1 1 d . . .
H10 H 0.4319 0.0562 -0.0315 0.056 Uiso 1 1 calc R . .
C11 C 0.2664(6) 0.0644(4) -0.0202(4) 0.0464(16) Uani 1 1 d . . .
H11 H 0.2286 0.0380 -0.0694 0.056 Uiso 1 1 calc R . .
C12 C 0.2031(6) 0.0931(5) 0.0305(4) 0.0500(17) Uani 1 1 d . . .
H12 H 0.1221 0.0869 0.0163 0.060 Uiso 1 1 calc R . .
C13 C 0.2624(6) 0.1316(4) 0.1038(4) 0.0442(15) Uani 1 1 d . . .
H13 H 0.2197 0.1507 0.1383 0.053 Uiso 1 1 calc R . .
C14 C 0.8734(6) 0.1539(4) 0.2627(4) 0.0440(15) Uani 1 1 d . . .
C15 C 0.9861(6) 0.1349(5) 0.2606(5) 0.059(2) Uani 1 1 d . . .
H15 H 1.0035 0.1138 0.2149 0.070 Uiso 1 1 calc R . .
C16 C 1.0716(7) 0.1484(6) 0.3283(6) 0.070(2) Uani 1 1 d . . .
H16 H 1.1471 0.1368 0.3279 0.084 Uiso 1 1 calc R . .
C17 C 1.0458(7) 0.1782(6) 0.3942(6) 0.069(2) Uani 1 1 d . . .
H17 H 1.1027 0.1872 0.4395 0.083 Uiso 1 1 calc R . .
C18 C 0.9314(6) 0.1953(5) 0.3934(4) 0.0517(18) Uani 1 1 d . . .
H18 H 0.9133 0.2148 0.4392 0.062 Uiso 1 1 calc R . .
C19 C 0.6099(6) 0.0155(4) 0.2203(4) 0.0388(14) Uani 1 1 d . . .
C20 C 0.6955(6) -0.0171(4) 0.2682(4) 0.0474(16) Uani 1 1 d . . .
H20 H 0.7665 0.0149 0.2910 0.057 Uiso 1 1 calc R . .
C21 C 0.6763(7) -0.0968(5) 0.2823(5) 0.0564(19) Uani 1 1 d . . .
H21 H 0.7345 -0.1178 0.3148 0.068 Uiso 1 1 calc R . .
C22 C 0.5709(7) -0.1460(4) 0.2484(4) 0.0477(16) Uani 1 1 d . . .
H22 H 0.5581 -0.1995 0.2580 0.057 Uiso 1 1 calc R . .
C23 C 0.4856(7) -0.1137(4) 0.2003(4) 0.0439(15) Uani 1 1 d . . .
H23 H 0.4157 -0.1466 0.1764 0.053 Uiso 1 1 calc R . .
C24 C 0.5024(6) -0.0330(4) 0.1870(4) 0.0410(14) Uani 1 1 d . . .
H24 H 0.4429 -0.0113 0.1562 0.049 Uiso 1 1 calc R . .
C30 C 0.5343(5) 0.3815(4) 0.3632(4) 0.0358(13) Uani 1 1 d . . .
H30A H 0.5077 0.3618 0.4036 0.043 Uiso 1 1 calc R . .
H30B H 0.5354 0.4421 0.3715 0.043 Uiso 1 1 calc R . .
C31 C 0.7653(6) 0.3868(4) 0.4608(4) 0.0392(14) Uani 1 1 d . . .
C32 C 0.8865(6) 0.3996(5) 0.4744(4) 0.0487(16) Uani 1 1 d . . .
H32 H 0.9209 0.3983 0.4340 0.058 Uiso 1 1 calc R . .
C33 C 0.9563(7) 0.4145(5) 0.5481(4) 0.0558(19) Uani 1 1 d . . .
H33 H 1.0368 0.4236 0.5565 0.067 Uiso 1 1 calc R . .
C34 C 0.9067(7) 0.4155(6) 0.6079(4) 0.062(2) Uani 1 1 d . . .
H34 H 0.9532 0.4260 0.6571 0.075 Uiso 1 1 calc R . .
C35 C 0.7873(8) 0.4008(7) 0.5948(4) 0.077(3) Uani 1 1 d . . .
H35 H 0.7537 0.4001 0.6354 0.092 Uiso 1 1 calc R . .
C36 C 0.7170(7) 0.3872(6) 0.5219(4) 0.059(2) Uani 1 1 d . . .
H36 H 0.6366 0.3782 0.5141 0.071 Uiso 1 1 calc R . .
C37 C 0.7375(5) 0.4196(4) 0.3089(3) 0.0345(13) Uani 1 1 d . . .
C38 C 0.7639(6) 0.3853(4) 0.2429(4) 0.0412(14) Uani 1 1 d . . .
H38 H 0.7559 0.3272 0.2279 0.049 Uiso 1 1 calc R . .
C39 C 0.8019(6) 0.4346(5) 0.1981(4) 0.0500(17) Uani 1 1 d . . .
H39 H 0.8186 0.4101 0.1531 0.060 Uiso 1 1 calc R . .
C40 C 0.8151(7) 0.5213(5) 0.2203(5) 0.0528(18) Uani 1 1 d . . .
H40 H 0.8399 0.5552 0.1900 0.063 Uiso 1 1 calc R . .
C41 C 0.7910(6) 0.5568(4) 0.2881(5) 0.0502(17) Uani 1 1 d . . .
H41 H 0.8009 0.6148 0.3035 0.060 Uiso 1 1 calc R . .
C42 C 0.7525(6) 0.5073(4) 0.3328(4) 0.0415(14) Uani 1 1 d . . .
H42 H 0.7368 0.5315 0.3782 0.050 Uiso 1 1 calc R . .
C43 C 0.4556(5) 0.4052(4) 0.2087(4) 0.0369(13) Uani 1 1 d . . .
C44 C 0.4847(7) 0.3712(5) 0.1408(4) 0.0490(17) Uani 1 1 d . . .
H44 H 0.4870 0.3138 0.1275 0.059 Uiso 1 1 calc R . .
C45 C 0.5098(8) 0.4241(5) 0.0942(5) 0.060(2) Uani 1 1 d . . .
H45 H 0.5293 0.4023 0.0494 0.072 Uiso 1 1 calc R . .
C46 C 0.5059(7) 0.5095(5) 0.1144(4) 0.057(2) Uani 1 1 d . . .
H46 H 0.5221 0.5446 0.0826 0.068 Uiso 1 1 calc R . .
C47 C 0.4786(7) 0.5427(5) 0.1799(5) 0.058(2) Uani 1 1 d . . .
H47 H 0.4763 0.6003 0.1928 0.069 Uiso 1 1 calc R . .
C48 C 0.4545(7) 0.4907(4) 0.2268(4) 0.0485(16) Uani 1 1 d . . .
H48 H 0.4369 0.5138 0.2719 0.058 Uiso 1 1 calc R . .
C49 C 0.2925(5) 0.3527(4) 0.2877(4) 0.0356(13) Uani 1 1 d . . .
C50 C 0.2688(6) 0.3600(6) 0.3579(4) 0.057(2) Uani 1 1 d . . .
H50 H 0.3280 0.3574 0.4000 0.069 Uiso 1 1 calc R . .
C51 C 0.1577(7) 0.3713(7) 0.3662(5) 0.072(3) Uani 1 1 d . . .
H51 H 0.1435 0.3780 0.4142 0.087 Uiso 1 1 calc R . .
C52 C 0.0678(6) 0.3726(6) 0.3042(5) 0.062(2) Uani 1 1 d . . .
H52 H -0.0068 0.3798 0.3101 0.074 Uiso 1 1 calc R . .
C53 C 0.0896(6) 0.3632(5) 0.2335(5) 0.058(2) Uani 1 1 d . . .
H53 H 0.0293 0.3642 0.1915 0.069 Uiso 1 1 calc R . .
C54 C 0.2005(6) 0.3523(5) 0.2244(4) 0.0467(16) Uani 1 1 d . . .
H54 H 0.2140 0.3447 0.1762 0.056 Uiso 1 1 calc R . .
N3 N 0.6527(5) 0.1555(3) 0.4061(3) 0.0448(13) Uani 1 1 d . . .
N4 N 0.3956(5) 0.1234(3) 0.2915(3) 0.0403(12) Uani 1 1 d . . .
C60 C 0.6549(6) 0.1211(4) 0.4555(4) 0.0429(15) Uani 1 1 d . . .
C61 C 0.6551(5) 0.0729(4) 0.5141(4) 0.0381(14) Uani 1 1 d . . .
C62 C 0.6513(6) 0.1119(4) 0.5863(4) 0.0433(15) Uani 1 1 d . . .
H62 H 0.6534 0.1699 0.5984 0.052 Uiso 1 1 calc R . .
C63 C 0.6443(6) 0.0635(4) 0.6398(4) 0.0420(14) Uani 1 1 d . . .
H63 H 0.6408 0.0886 0.6883 0.050 Uiso 1 1 calc R . .
C64 C 0.6426(5) -0.0237(4) 0.6208(4) 0.0361(13) Uani 1 1 d . . .
C65 C 0.6490(6) -0.0624(4) 0.5484(4) 0.0434(15) Uani 1 1 d . . .
H65 H 0.6481 -0.1203 0.5362 0.052 Uiso 1 1 calc R . .
C66 C 0.6565(6) -0.0134(4) 0.4951(4) 0.0450(15) Uani 1 1 d . . .
H66 H 0.6625 -0.0380 0.4471 0.054 Uiso 1 1 calc R . .
C67 C 0.3746(5) 0.0765(4) 0.3280(4) 0.0376(13) Uani 1 1 d . . .
P4 P 0.5917(2) 0.70189(12) 0.42493(11) 0.0542(5) Uani 1 1 d . . .
F40 F 0.5637(5) 0.6090(3) 0.4359(4) 0.0833(16) Uani 1 1 d . . .
F41 F 0.6130(5) 0.6700(3) 0.3450(3) 0.0769(15) Uani 1 1 d . . .
F42 F 0.6125(9) 0.7954(3) 0.4135(4) 0.131(3) Uani 1 1 d . . .
F43 F 0.5637(7) 0.7337(3) 0.5051(3) 0.101(2) Uani 1 1 d . . .
F44 F 0.4562(7) 0.7024(6) 0.3863(5) 0.128(3) Uani 1 1 d . . .
F45 F 0.7212(6) 0.6984(7) 0.4619(4) 0.140(3) Uani 1 1 d . . .
P5 P 0.08608(16) 0.92744(12) 0.15436(11) 0.0474(4) Uani 1 1 d . . .
F50 F 0.0172(5) 0.8493(3) 0.0912(3) 0.0838(17) Uani 1 1 d . . .
F51 F 0.1324(5) 0.8654(3) 0.2088(4) 0.0928(18) Uani 1 1 d . . .
F52 F 0.1512(4) 1.0040(3) 0.2180(3) 0.0693(14) Uani 1 1 d . . .
F53 F 0.0373(5) 0.9911(3) 0.1025(3) 0.0763(14) Uani 1 1 d . . .
F54 F -0.0281(4) 0.9333(3) 0.1865(3) 0.0670(12) Uani 1 1 d . . .
F55 F 0.1979(4) 0.9235(4) 0.1213(3) 0.0851(16) Uani 1 1 d . . .
C100 C 0.7972(12) 0.5551(7) 0.9605(7) 0.097(4) Uani 1 1 d . . .
Cl1 Cl 0.8269(12) 0.4668(7) 1.0047(6) 0.108(4) Uani 0.50 1 d P . .
Cl11 Cl 0.7853(9) 0.4950(7) 1.0210(6) 0.113(3) Uani 0.50 1 d P . .
Cl2 Cl 0.8994(3) 0.6400(2) 0.98970(18) 0.1052(10) Uani 1 1 d . . .
C200 C 0.1455(10) 0.6743(7) 0.1794(9) 0.100(4) Uani 1 1 d . . .
Cl3 Cl 0.1021(3) 0.57391(18) 0.18912(16) 0.0898(8) Uani 1 1 d . . .
Cl4 Cl 0.2737(19) 0.7106(18) 0.2346(16) 0.058(4) Uani 0.33 1 d P . .
Cl41 Cl 0.278(4) 0.6939(17) 0.188(3) 0.34(3) Uani 0.33 1 d P . .
Cl42 Cl 0.2981(17) 0.7060(17) 0.228(2) 0.057(4) Uani 0.33 1 d P . .
C300 C 0.7631(8) 0.7817(6) 0.1239(5) 0.069(2) Uani 1 1 d . . .
H30C H 0.7427 0.8358 0.1452 0.083 Uiso 1 1 calc R . .
H30D H 0.8196 0.7918 0.0951 0.083 Uiso 1 1 calc R . .
Cl5 Cl 0.8278(3) 0.73366(18) 0.19762(18) 0.1006(9) Uani 1 1 d . . .
Cl6 Cl 0.6392(3) 0.72416(16) 0.0626(2) 0.1091(11) Uani 1 1 d . . .
C400 C 0.0255 0.8790 0.3511 0.101(4) Uani 1 1 d . . .
Cl7 Cl 0.0594 0.7843 0.3794 0.0550(9) Uani 0.50 1 d P . .
Cl71 Cl -0.0618 0.7935 0.3961 0.92(8) Uani 0.50 1 d P . .
Cl81 Cl -0.0135(5) 0.9470(3) 0.4163(3) 0.163(2) Uani 1 1 d . . .

loop_
_atom_site_aniso_label
_atom_site_aniso_U_11
_atom_site_aniso_U_22
_atom_site_aniso_U_33
_atom_site_aniso_U_23
_atom_site_aniso_U_13
_atom_site_aniso_U_12
Cu1 0.0330(4) 0.0323(4) 0.0360(4) 0.0038(3) 0.0042(3) 0.0015(3)
Cu2 0.0352(4) 0.0322(4) 0.0328(4) 0.0024(3) 0.0050(3) -0.0013(3)
P1 0.0324(8) 0.0301(7) 0.0375(8) 0.0024(6) 0.0068(6) -0.0007(6)
P2 0.0307(7) 0.0329(7) 0.0322(8) 0.0035(6) 0.0044(6) 0.0002(6)
P3 0.0305(7) 0.0334(8) 0.0328(8) 0.0032(6) 0.0060(6) 0.0000(6)
N1 0.037(3) 0.038(3) 0.053(3) 0.003(3) 0.004(2) 0.003(2)
N2 0.039(3) 0.035(3) 0.039(3) 0.010(2) 0.010(2) -0.002(2)
C1 0.033(3) 0.033(3) 0.051(4) -0.004(3) 0.009(3) -0.002(2)
C2 0.052(4) 0.031(3) 0.049(4) -0.005(3) 0.019(3) -0.002(3)
C3 0.048(4) 0.051(4) 0.082(6) 0.005(4) 0.029(4) -0.003(3)
C4 0.068(5) 0.056(4) 0.059(5) 0.012(4) 0.025(4) 0.000(4)
C5 0.068(5) 0.068(5) 0.062(5) 0.022(4) 0.009(4) -0.016(4)
C6 0.058(4) 0.053(4) 0.042(4) 0.010(3) 0.015(3) -0.004(3)
C7 0.043(3) 0.037(3) 0.041(3) 0.003(3) 0.015(3) 0.003(3)
C8 0.045(3) 0.032(3) 0.033(3) 0.004(2) 0.009(3) 0.003(3)
C9 0.044(3) 0.027(3) 0.034(3) 0.002(2) 0.003(3) -0.007(2)
C10 0.065(5) 0.032(3) 0.037(3) 0.003(3) 0.007(3) 0.000(3)
C11 0.055(4) 0.042(4) 0.033(3) 0.005(3) -0.002(3) -0.008(3)
C12 0.043(4) 0.050(4) 0.050(4) 0.014(3) -0.002(3) -0.009(3)
C13 0.041(4) 0.043(3) 0.042(4) 0.008(3) 0.000(3) -0.002(3)
C14 0.033(3) 0.037(3) 0.058(4) 0.000(3) 0.008(3) 0.004(3)
C15 0.039(4) 0.060(5) 0.072(5) -0.003(4) 0.015(4) 0.012(3)
C16 0.034(4) 0.078(6) 0.087(6) -0.001(5) 0.004(4) 0.016(4)
C17 0.045(4) 0.070(5) 0.077(6) 0.007(5) -0.012(4) 0.011(4)
C18 0.039(4) 0.049(4) 0.054(4) 0.000(3) -0.007(3) 0.003(3)
C19 0.043(3) 0.035(3) 0.038(3) 0.002(3) 0.011(3) 0.005(3)
C20 0.045(4) 0.040(3) 0.053(4) 0.009(3) 0.004(3) 0.002(3)
C21 0.062(5) 0.042(4) 0.062(5) 0.017(3) 0.001(4) 0.014(3)
C22 0.057(4) 0.037(3) 0.052(4) 0.008(3) 0.020(3) 0.002(3)
C23 0.058(4) 0.033(3) 0.040(4) 0.003(3) 0.016(3) -0.003(3)
C24 0.041(3) 0.039(3) 0.039(3) 0.005(3) 0.005(3) -0.001(3)
C30 0.036(3) 0.031(3) 0.037(3) -0.001(2) 0.008(3) 0.001(2)
C31 0.039(3) 0.035(3) 0.039(3) 0.005(3) 0.005(3) -0.003(3)
C32 0.043(4) 0.056(4) 0.039(4) 0.007(3) 0.000(3) -0.009(3)
C33 0.043(4) 0.068(5) 0.045(4) 0.004(4) -0.004(3) -0.010(3)
C34 0.059(5) 0.073(5) 0.040(4) 0.001(4) -0.005(3) -0.009(4)
C35 0.055(5) 0.136(9) 0.032(4) 0.013(5) 0.003(3) 0.001(5)
C36 0.045(4) 0.088(6) 0.039(4) 0.001(4) 0.007(3) 0.001(4)
C37 0.025(3) 0.038(3) 0.037(3) 0.010(3) 0.002(2) -0.002(2)
C38 0.040(3) 0.041(3) 0.040(3) 0.004(3) 0.009(3) -0.001(3)
C39 0.050(4) 0.062(4) 0.042(4) 0.015(3) 0.015(3) 0.005(3)
C40 0.049(4) 0.054(4) 0.061(5) 0.027(4) 0.014(4) -0.002(3)
C41 0.049(4) 0.038(3) 0.066(5) 0.014(3) 0.017(4) 0.002(3)
C42 0.041(3) 0.039(3) 0.043(4) 0.006(3) 0.009(3) -0.001(3)
C43 0.035(3) 0.040(3) 0.035(3) 0.011(3) 0.003(2) 0.004(3)
C44 0.064(5) 0.048(4) 0.040(4) 0.015(3) 0.016(3) 0.009(3)
C45 0.070(5) 0.068(5) 0.048(4) 0.017(4) 0.023(4) 0.010(4)
C46 0.060(5) 0.061(5) 0.046(4) 0.025(4) -0.001(4) -0.008(4)
C47 0.067(5) 0.040(4) 0.061(5) 0.017(3) 0.000(4) -0.002(3)
C48 0.056(4) 0.042(4) 0.044(4) 0.005(3) 0.007(3) 0.002(3)
C49 0.032(3) 0.032(3) 0.041(3) 0.004(3) 0.008(3) 0.001(2)
C50 0.032(3) 0.090(6) 0.047(4) 0.005(4) 0.011(3) 0.009(4)
C51 0.049(5) 0.116(8) 0.052(5) 0.010(5) 0.019(4) 0.005(5)
C52 0.030(3) 0.080(6) 0.071(5) 0.007(4) 0.009(3) -0.003(4)
C53 0.035(4) 0.072(5) 0.056(5) 0.004(4) 0.000(3) 0.003(3)
C54 0.034(3) 0.054(4) 0.047(4) 0.005(3) 0.004(3) 0.000(3)
N3 0.043(3) 0.040(3) 0.045(3) 0.011(3) -0.002(2) -0.006(2)
N4 0.041(3) 0.040(3) 0.037(3) 0.002(2) 0.008(2) 0.001(2)
C60 0.037(3) 0.041(3) 0.043(4) 0.004(3) -0.002(3) -0.005(3)
C61 0.033(3) 0.039(3) 0.036(3) 0.008(3) -0.001(2) -0.007(3)
C62 0.042(3) 0.038(3) 0.045(4) 0.006(3) 0.003(3) 0.002(3)
C63 0.046(4) 0.039(3) 0.037(3) 0.004(3) 0.007(3) 0.001(3)
C64 0.032(3) 0.037(3) 0.041(3) 0.011(3) 0.011(3) 0.000(2)
C65 0.048(4) 0.040(3) 0.037(3) 0.008(3) 0.004(3) 0.001(3)
C66 0.052(4) 0.045(4) 0.034(3) 0.003(3) 0.007(3) 0.002(3)
C67 0.032(3) 0.036(3) 0.039(3) 0.001(3) 0.004(3) 0.003(2)
P4 0.0775(14) 0.0373(9) 0.0460(11) 0.0023(8) 0.0166(10) 0.0042(9)
F40 0.102(4) 0.045(3) 0.108(4) 0.011(3) 0.038(3) 0.007(3)
F41 0.115(4) 0.062(3) 0.056(3) 0.003(2) 0.030(3) 0.023(3)
F42 0.296(11) 0.044(3) 0.076(4) 0.009(3) 0.097(6) 0.009(4)
F43 0.201(7) 0.049(3) 0.065(3) 0.004(2) 0.067(4) -0.005(4)
F44 0.107(5) 0.161(7) 0.140(6) 0.066(6) 0.036(5) 0.063(5)
F45 0.071(4) 0.229(10) 0.107(5) 0.075(6) -0.019(4) -0.041(5)
P5 0.0387(9) 0.0452(10) 0.0512(11) -0.0008(8) 0.0048(8) 0.0032(7)
F50 0.064(3) 0.073(3) 0.089(4) -0.035(3) 0.008(3) -0.010(3)
F51 0.085(4) 0.069(3) 0.117(5) 0.037(3) -0.004(3) 0.010(3)
F52 0.046(2) 0.061(3) 0.078(3) -0.021(2) -0.005(2) 0.002(2)
F53 0.066(3) 0.087(4) 0.076(3) 0.035(3) 0.006(3) -0.001(3)
F54 0.050(3) 0.063(3) 0.088(3) 0.010(2) 0.024(2) -0.002(2)
F55 0.054(3) 0.099(4) 0.098(4) -0.009(3) 0.032(3) 0.002(3)
C100 0.116(9) 0.076(7) 0.084(7) 0.019(6) 0.003(7) -0.018(6)
Cl1 0.173(11) 0.089(5) 0.074(4) 0.027(3) 0.049(5) 0.014(5)
Cl11 0.104(6) 0.136(9) 0.092(7) 0.068(6) -0.012(5) -0.029(5)
Cl2 0.0864(19) 0.126(2) 0.0876(19) 0.0242(17) 0.0034(15) -0.0451(17)
C200 0.069(7) 0.064(6) 0.152(11) 0.020(7) 0.004(7) -0.015(5)
Cl3 0.0981(19) 0.0824(16) 0.0848(17) 0.0086(13) 0.0299(15) -0.0274(14)
Cl4 0.029(9) 0.055(5) 0.085(8) 0.001(4) 0.012(7) 0.009(7)
Cl41 0.33(4) 0.135(18) 0.74(8) 0.21(3) 0.36(5) 0.09(2)
Cl42 0.016(6) 0.044(5) 0.113(10) 0.008(5) 0.024(5) 0.006(4)
C300 0.075(6) 0.063(5) 0.064(5) 0.010(4) 0.010(4) 0.006(4)
Cl5 0.142(3) 0.0731(16) 0.096(2) 0.0407(15) 0.0266(19) 0.0264(17)
Cl6 0.0753(17) 0.0580(14) 0.165(3) 0.0031(16) -0.0105(18) -0.0103(12)
C400 0.073(7) 0.143(11) 0.100(9) 0.045(8) 0.028(6) 0.030(7)
Cl7 0.050(2) 0.056(2) 0.057(2) 0.0214(18) 0.0026(16) 0.0014(16)
Cl71 1.9(2) 0.186(17) 0.26(2) 0.126(18) -0.48(6) -0.21(5)
Cl81 0.182(4) 0.117(3) 0.143(4) -0.009(3) -0.032(3) 0.032(3)

loop_
_geom_bond_atom_site_label_1
_geom_bond_atom_site_label_2
_geom_bond_distance
_geom_bond_site_symmetry_2
_geom_bond_publ_flag
Cu1 N3 2.005(6) . ?
Cu1 N1 2.058(6) . ?
Cu1 P2 2.2314(18) . ?
Cu1 P1 2.3196(18) . ?
Cu1 Cu2 2.6851(14) . ?
Cu2 N4 2.003(6) . ?
Cu2 N2 2.057(5) . ?
Cu2 P3 2.2513(18) . ?
Cu2 P1 2.4838(19) . ?
P1 C8 1.808(6) . ?
P1 C1 1.817(7) . ?
P1 C19 1.830(7) . ?
P2 C37 1.812(6) . ?
P2 C31 1.813(7) . ?
P2 C30 1.828(6) . ?
P3 C43 1.817(6) . ?
P3 C49 1.823(6) . ?
P3 C30 1.824(6) . ?
N1 C18 1.340(9) . ?
N1 C14 1.364(9) . ?
N2 C13 1.348(8) . ?
N2 C9 1.353(8) . ?
C1 C2 1.381(10) . ?
C1 C14 1.448(9) . ?
C2 C7 1.465(10) . ?
C2 C3 1.498(10) . ?
C3 C4 1.557(12) . ?
C4 C5 1.487(12) . ?
C5 C6 1.517(11) . ?
C6 C7 1.512(10) . ?
C7 C8 1.359(9) . ?
C8 C9 1.471(9) . ?
C9 C10 1.401(9) . ?
C10 C11 1.398(10) . ?
C11 C12 1.374(11) . ?
C12 C13 1.391(10) . ?
C14 C15 1.401(9) . ?
C15 C16 1.391(12) . ?
C16 C17 1.343(13) . ?
C17 C18 1.402(11) . ?
C19 C20 1.383(9) . ?
C19 C24 1.405(9) . ?
C20 C21 1.382(10) . ?
C21 C22 1.393(11) . ?
C22 C23 1.380(10) . ?
C23 C24 1.388(9) . ?
C31 C36 1.381(10) . ?
C31 C32 1.398(9) . ?
C32 C33 1.393(10) . ?
C33 C34 1.366(12) . ?
C34 C35 1.381(12) . ?
C35 C36 1.385(11) . ?
C37 C38 1.366(9) . ?
C37 C42 1.408(9) . ?
C38 C39 1.375(10) . ?
C39 C40 1.388(11) . ?
C40 C41 1.389(11) . ?
C41 C42 1.379(10) . ?
C43 C48 1.377(9) . ?
C43 C44 1.411(10) . ?
C44 C45 1.383(10) . ?
C45 C46 1.382(12) . ?
C46 C47 1.358(12) . ?
C47 C48 1.375(11) . ?
C49 C50 1.378(10) . ?
C49 C54 1.404(9) . ?
C50 C51 1.384(11) . ?
C51 C52 1.379(12) . ?
C52 C53 1.376(12) . ?
C53 C54 1.384(10) . ?
N3 C60 1.148(9) . ?
N4 C67 1.153(8) . ?
C60 C61 1.443(10) . ?
C61 C62 1.388(9) . ?
C61 C66 1.392(9) . ?
C62 C63 1.381(9) . ?
C63 C64 1.400(9) . ?
C64 C65 1.400(9) . ?
C64 C67 1.424(9) 2_656 ?
C65 C66 1.384(10) . ?
C67 C64 1.424(9) 2_656 ?
P4 F45 1.541(7) . ?
P4 F41 1.564(5) . ?
P4 F42 1.584(6) . ?
P4 F40 1.585(5) . ?
P4 F43 1.601(5) . ?
P4 F44 1.604(8) . ?
P5 F53 1.578(5) . ?
P5 F52 1.579(5) . ?
P5 F51 1.582(6) . ?
P5 F55 1.585(5) . ?
P5 F50 1.603(5) . ?
P5 F54 1.604(5) . ?
C100 Cl11 1.632(15) . ?
C100 Cl2 1.704(12) . ?
C100 Cl1 1.787(16) . ?
Cl1 Cl11 0.772(13) . ?
C200 Cl41 1.55(4) . ?
C200 Cl4 1.63(3) . ?
C200 Cl3 1.735(11) . ?
C200 Cl42 1.83(3) . ?
Cl4 Cl41 0.88(6) . ?
Cl41 Cl42 0.72(7) . ?
C300 Cl6 1.738(10) . ?
C300 Cl5 1.739(9) . ?
C400 Cl81 1.661(5) . ?
C400 Cl7 1.7540(5) . ?
C400 Cl71 2.0781(4) . ?
Cl7 Cl71 1.5513(6) . ?
Cl71 Cl81 2.473(5) . ?
